data_4085532
loop_
_publ_author_name
'Evans, Daniel A.'
'Lee, Lucia Myongwon'
'Vargas-Baca, Ignacio'
'Cowley, Alan H.'

_publ_section_title
;
 Aggregation-Induced Emission of Bis(imino)acenaphthene Zinc Complexes:
 Photophysical Tuning via Methylation of the Flanking Aryl Substituents
;
_journal_issue 11
_journal_name_full Organometallics
_journal_page_first 2422
_journal_paper_doi 10.1021/om501191c
_journal_volume 34
_journal_year 2015
_chemical_formula_moiety 'C26 H20 Cl2 N2 Zn'
_chemical_formula_sum 'C26 H20 Cl2 N2 Zn'
_chemical_formula_weight 496.71
_chemical_name_systematic
;
 ?
;
_space_group_crystal_system monoclinic
_space_group_IT_number 15
_space_group_name_Hall '-I 2ya'
_space_group_name_H-M_alt 'I 1 2/a 1'
_symmetry_space_group_name_Hall '-I 2ya'
_symmetry_space_group_name_H-M 'I 1 2/a 1'
_atom_sites_solution_hydrogens geom
_audit_creation_method SHELXL-2013
_cell_angle_alpha 90
_cell_angle_beta 104.191(4)
_cell_angle_gamma 90
_cell_formula_units_Z 8
_cell_length_a 17.6901(6)
_cell_length_b 11.7401(3)
_cell_length_c 23.2316(10)
_cell_measurement_reflns_used 4829
_cell_measurement_temperature 100(2)
_cell_measurement_theta_max 72.1680
_cell_measurement_theta_min 4.2290
_cell_volume 4677.6(3)
_computing_cell_refinement 'CrysAlisPro V 1.171.37.31, Agilent Technologies'
_computing_data_collection 'CrysAlisPro V 1.171.37.31, Agilent Technologies'
_computing_data_reduction 'CrysAlisPro V 1.171.37.31, Agilent Technologies'
_computing_molecular_graphics 'XP SHELXTL/PC, Siemens Analytical'
_computing_publication_material 'XL SHELXTL/PC, Siemens Analytical'
_computing_structure_refinement 'Shelxl-2013, Sheldrick, G. M.'
_computing_structure_solution
;

SUPERFLIP.  Palatinus, L. and Chapuis, G., J. Appl. Cryst. 40, 786-790.
;
_diffrn_ambient_temperature 100(2)
_diffrn_measured_fraction_theta_full 1.000
_diffrn_measured_fraction_theta_max 0.984
_diffrn_measurement_device_type 'Agilent SuperNova with AtlasS2 detector'
_diffrn_radiation_type CuK\a
_diffrn_radiation_wavelength 1.54184
_diffrn_reflns_av_R_equivalents 0.0367
_diffrn_reflns_av_unetI/netI 0.0286
_diffrn_reflns_Laue_measured_fraction_full 1.000
_diffrn_reflns_Laue_measured_fraction_max 0.984
_diffrn_reflns_limit_h_max 15
_diffrn_reflns_limit_h_min -22
_diffrn_reflns_limit_k_max 14
_diffrn_reflns_limit_k_min -11
_diffrn_reflns_limit_l_max 28
_diffrn_reflns_limit_l_min -28
_diffrn_reflns_number 17334
_diffrn_reflns_point_group_measured_fraction_full 1.000
_diffrn_reflns_point_group_measured_fraction_max 0.984
_diffrn_reflns_theta_full 67.684
_diffrn_reflns_theta_max 74.788
_diffrn_reflns_theta_min 3.925
_diffrn_source 'sealed X-ray source'
_exptl_absorpt_coefficient_mu 3.671
_exptl_absorpt_correction_T_max 1.00000
_exptl_absorpt_correction_T_min 0.57675
_exptl_absorpt_correction_type multi-scan
_exptl_absorpt_process_details
;
CrysAlisPro, Agilent Technologies,
Version 1.171.37.31 (release 14-01-2014 CrysAlis171 .NET)
(compiled Jan 14 2014,18:38:05)
Empirical absorption correction using spherical harmonics,
 implemented in SCALE3 ABSPACK scaling algorithm.
;
_exptl_crystal_colour yellow
_exptl_crystal_density_diffrn 1.411
_exptl_crystal_description chunk
_exptl_crystal_F_000 2032
_exptl_crystal_size_max 0.320
_exptl_crystal_size_mid 0.150
_exptl_crystal_size_min 0.060
_refine_diff_density_max 0.823
_refine_diff_density_min -0.921
_refine_diff_density_rms 0.101
_refine_ls_extinction_method none
_refine_ls_goodness_of_fit_ref 1.054
_refine_ls_hydrogen_treatment constr
_refine_ls_matrix_type full
_refine_ls_number_parameters 282
_refine_ls_number_reflns 4733
_refine_ls_number_restraints 0
_refine_ls_restrained_S_all 1.054
_refine_ls_R_factor_all 0.0603
_refine_ls_R_factor_gt 0.0508
_refine_ls_shift/su_max 0.000
_refine_ls_shift/su_mean 0.000
_refine_ls_structure_factor_coef Fsqd
_refine_ls_weighting_details 'w=1/[\s^2^(Fo^2^)+(0.0931P)^2^+9.3451P] where P=(Fo^2^+2Fc^2^)/3'
_refine_ls_weighting_scheme calc
_refine_ls_wR_factor_gt 0.1400
_refine_ls_wR_factor_ref 0.1508
_reflns_Friedel_coverage 0.000
_reflns_number_gt 3975
_reflns_number_total 4733
_reflns_threshold_expression 'I > 2\s(I)'
_cod_data_source_file om501191c_si_002.cif
_cod_data_source_block shelx
_cod_depositor_comments 'Adding full bibliography for 4085532--4085543.cif.'
_cod_database_code 4085532
_shelx_space_group_comment
;
The symmetry employed for this shelxl refinement is uniquely defined
by the following loop, which should always be used as a source of
symmetry information in preference to the above space-group names.
They are only intended as comments.
;
_shelx_estimated_absorpt_t_min 0.386
_shelx_estimated_absorpt_t_max 0.810
_shelxl_version_number 2013-4

loop_
_space_group_symop_operation_xyz
'x, y, z'
'-x+1/2, y, -z'
'x+1/2, y+1/2, z+1/2'
'-x+1, y+1/2, -z+1/2'
'-x, -y, -z'
'x-1/2, -y, z'
'-x+1/2, -y+1/2, -z+1/2'
'x, -y+1/2, z+1/2'

loop_
_atom_site_label
_atom_site_type_symbol
_atom_site_fract_x
_atom_site_fract_y
_atom_site_fract_z
_atom_site_U_iso_or_equiv
_atom_site_adp_type
_atom_site_occupancy
_atom_site_site_symmetry_order
_atom_site_calc_flag
_atom_site_refinement_flags_posn
_atom_site_refinement_flags_adp
Zn1 Zn 0.16516(2) 0.36815(3) 0.30479(2) 0.02601(15) Uani 1 1 d . .
Cl1 Cl 0.09663(4) 0.44719(6) 0.36269(3) 0.03009(19) Uani 1 1 d . .
Cl2 Cl 0.16722(5) 0.18210(7) 0.29885(4) 0.0416(2) Uani 1 1 d . .
C8 C 0.40963(18) 0.7779(2) 0.22260(14) 0.0291(6) Uani 1 1 d . .
H8 H 0.4364 0.8371 0.2080 0.035 Uiso 1 1 calc R U
C4 C 0.21952(19) 0.7466(3) 0.10709(14) 0.0312(7) Uani 1 1 d . .
H4 H 0.1919 0.7795 0.0706 0.037 Uiso 1 1 calc R U
N2 N 0.27317(14) 0.4480(2) 0.32028(11) 0.0249(5) Uani 1 1 d . .
N1 N 0.14858(14) 0.4587(2) 0.22544(10) 0.0248(5) Uani 1 1 d . .
C6 C 0.33531(17) 0.7417(3) 0.18863(14) 0.0266(6) Uani 1 1 d . .
C10 C 0.40613(18) 0.6381(2) 0.29978(14) 0.0280(6) Uani 1 1 d . .
H10 H 0.4304 0.6048 0.3370 0.034 Uiso 1 1 calc R U
C5 C 0.29271(19) 0.7870(3) 0.13364(14) 0.0307(6) Uani 1 1 d . .
H5 H 0.3149 0.8458 0.1150 0.037 Uiso 1 1 calc R U
C9 C 0.44318(18) 0.7280(2) 0.27637(15) 0.0299(7) Uani 1 1 d . .
H9 H 0.4925 0.7545 0.2984 0.036 Uiso 1 1 calc R U
C20 C 0.33553(18) 0.4240(2) 0.37068(14) 0.0279(6) Uani 1 1 d . .
C12 C 0.27777(17) 0.5154(2) 0.27790(13) 0.0242(6) Uani 1 1 d . .
C3 C 0.18373(18) 0.6574(3) 0.13217(13) 0.0287(6) Uani 1 1 d . .
H3 H 0.1329 0.6313 0.1131 0.034 Uiso 1 1 calc R U
C1 C 0.20777(17) 0.5218(2) 0.22517(13) 0.0249(6) Uani 1 1 d . .
C7 C 0.29971(17) 0.6526(2) 0.21282(13) 0.0240(6) Uani 1 1 d . .
C18 C 0.08654(18) 0.4242(3) 0.12033(14) 0.0294(6) Uani 1 1 d . .
H18 H 0.1357 0.4050 0.1133 0.035 Uiso 1 1 calc R U
C11 C 0.33483(16) 0.6001(2) 0.26789(13) 0.0240(6) Uani 1 1 d . .
C25 C 0.40917(18) 0.3958(3) 0.36550(15) 0.0304(6) Uani 1 1 d . .
H25 H 0.4208 0.3970 0.3277 0.036 Uiso 1 1 calc R U
C2 C 0.22454(17) 0.6095(2) 0.18478(13) 0.0254(6) Uani 1 1 d . .
C24 C 0.46654(19) 0.3654(3) 0.41594(16) 0.0346(7) Uani 1 1 d . .
H24 H 0.5173 0.3466 0.4121 0.041 Uiso 1 1 calc R U
C13 C 0.08087(17) 0.4556(2) 0.17656(13) 0.0260(6) Uani 1 1 d . .
C14 C 0.00914(18) 0.4796(3) 0.18754(14) 0.0290(6) Uani 1 1 d . .
H14 H 0.0052 0.4972 0.2266 0.035 Uiso 1 1 calc R U
C15 C -0.05730(19) 0.4778(3) 0.14068(15) 0.0333(7) Uani 1 1 d . .
H15 H -0.1064 0.4966 0.1479 0.040 Uiso 1 1 calc R U
C16 C -0.05313(19) 0.4488(3) 0.08357(15) 0.0340(7) Uani 1 1 d . .
C17 C 0.0194(2) 0.4211(3) 0.07435(14) 0.0337(7) Uani 1 1 d . .
H17 H 0.0232 0.3996 0.0357 0.040 Uiso 1 1 calc R U
C23 C 0.4507(2) 0.3621(3) 0.47149(16) 0.0368(8) Uani 1 1 d . .
C21 C 0.3181(2) 0.4181(3) 0.42618(15) 0.0387(8) Uani 1 1 d . .
H21 H 0.2669 0.4347 0.4298 0.046 Uiso 1 1 calc R U
C26 C 0.5128(2) 0.3285(3) 0.52597(17) 0.0479(9) Uani 1 1 d . .
H26A H 0.5510 0.2787 0.5143 0.072 Uiso 1 1 calc R U
H26B H 0.4887 0.2879 0.5537 0.072 Uiso 1 1 calc R U
H26C H 0.5391 0.3970 0.5452 0.072 Uiso 1 1 calc R U
C22 C 0.3757(2) 0.3878(3) 0.47590(16) 0.0436(8) Uani 1 1 d . .
H22 H 0.3637 0.3846 0.5135 0.052 Uiso 1 1 calc R U
C19 C -0.1265(2) 0.4449(4) 0.03353(18) 0.0503(10) Uani 1 1 d . .
H19A H -0.1595 0.3816 0.0402 0.075 Uiso 1 1 calc R U
H19B H -0.1124 0.4338 -0.0043 0.075 Uiso 1 1 calc R U
H19C H -0.1551 0.5167 0.0324 0.075 Uiso 1 1 calc R U

loop_
_atom_site_aniso_label
_atom_site_aniso_U_11
_atom_site_aniso_U_22
_atom_site_aniso_U_33
_atom_site_aniso_U_23
_atom_site_aniso_U_13
_atom_site_aniso_U_12
Zn1 0.0272(2) 0.0225(2) 0.0280(2) 0.00048(14) 0.00625(17) -0.00176(14)
Cl1 0.0286(4) 0.0297(4) 0.0328(4) -0.0018(3) 0.0092(3) -0.0003(3)
Cl2 0.0543(5) 0.0221(4) 0.0546(5) -0.0023(3) 0.0252(4) -0.0011(3)
C8 0.0275(15) 0.0225(14) 0.0380(17) 0.0011(12) 0.0094(13) -0.0033(11)
C4 0.0351(17) 0.0264(14) 0.0305(16) 0.0038(12) 0.0048(13) -0.0004(13)
N2 0.0243(12) 0.0241(12) 0.0255(12) 0.0004(9) 0.0044(10) 0.0021(9)
N1 0.0273(12) 0.0230(11) 0.0237(12) -0.0012(9) 0.0055(10) -0.0006(9)
C6 0.0276(15) 0.0197(13) 0.0343(16) -0.0019(11) 0.0108(13) -0.0001(11)
C10 0.0288(15) 0.0224(14) 0.0308(15) -0.0003(11) 0.0033(12) 0.0018(11)
C5 0.0334(16) 0.0243(14) 0.0343(16) 0.0045(12) 0.0083(13) -0.0007(12)
C9 0.0238(14) 0.0241(15) 0.0403(17) -0.0035(12) 0.0048(13) -0.0017(11)
C20 0.0291(15) 0.0235(14) 0.0282(15) -0.0007(11) 0.0016(12) 0.0002(11)
C12 0.0262(14) 0.0198(13) 0.0266(14) -0.0011(11) 0.0066(11) 0.0024(11)
C3 0.0304(15) 0.0263(14) 0.0270(15) -0.0009(11) 0.0028(12) -0.0025(12)
C1 0.0265(14) 0.0216(13) 0.0262(14) -0.0020(11) 0.0057(11) 0.0014(11)
C7 0.0251(14) 0.0184(12) 0.0289(15) -0.0019(11) 0.0076(11) 0.0019(10)
C18 0.0288(15) 0.0267(14) 0.0317(16) -0.0022(12) 0.0057(12) -0.0028(12)
C11 0.0242(13) 0.0198(13) 0.0286(15) -0.0021(11) 0.0076(11) 0.0008(11)
C25 0.0304(15) 0.0258(14) 0.0354(17) 0.0051(12) 0.0089(13) 0.0009(12)
C2 0.0273(14) 0.0216(13) 0.0279(15) -0.0014(11) 0.0079(12) 0.0004(11)
C24 0.0268(15) 0.0282(16) 0.0456(19) 0.0016(13) 0.0030(14) 0.0023(12)
C13 0.0269(14) 0.0196(13) 0.0289(15) 0.0016(11) 0.0019(12) -0.0028(11)
C14 0.0319(16) 0.0264(14) 0.0296(15) -0.0016(12) 0.0091(12) -0.0034(12)
C15 0.0279(15) 0.0319(16) 0.0391(18) -0.0005(13) 0.0060(13) -0.0032(12)
C16 0.0333(17) 0.0311(16) 0.0341(17) 0.0022(13) 0.0013(13) -0.0059(13)
C17 0.0398(18) 0.0307(16) 0.0295(16) -0.0043(12) 0.0062(13) -0.0053(13)
C23 0.0371(18) 0.0290(16) 0.0365(18) -0.0031(13) -0.0061(14) 0.0044(13)
C21 0.0333(17) 0.050(2) 0.0324(17) 0.0004(14) 0.0063(14) 0.0063(15)
C26 0.047(2) 0.046(2) 0.040(2) -0.0011(16) -0.0077(17) 0.0084(17)
C22 0.048(2) 0.054(2) 0.0280(17) -0.0002(15) 0.0074(15) 0.0083(17)
C19 0.0347(19) 0.069(3) 0.041(2) 0.0020(18) -0.0021(16) -0.0047(17)

loop_
_atom_type_symbol
_atom_type_description
_atom_type_scat_dispersion_real
_atom_type_scat_dispersion_imag
_atom_type_scat_source
C C 0.0181 0.0091 'International Tables Vol C Tables 4.2.6.8 and 6.1.1.4'
H H 0.0000 0.0000 'International Tables Vol C Tables 4.2.6.8 and 6.1.1.4'
Cl Cl 0.3639 0.7018 'International Tables Vol C Tables 4.2.6.8 and 6.1.1.4'
N N 0.0311 0.0180 'International Tables Vol C Tables 4.2.6.8 and 6.1.1.4'
Zn Zn -1.5491 0.6778 'International Tables Vol C Tables 4.2.6.8 and 6.1.1.4'

loop_
_geom_angle_atom_site_label_1
_geom_angle_atom_site_label_2
_geom_angle_atom_site_label_3
_geom_angle
N2 Zn1 N1 81.22(10)
N2 Zn1 Cl2 115.58(7)
N1 Zn1 Cl2 116.98(7)
N2 Zn1 Cl1 108.76(7)
N1 Zn1 Cl1 110.06(7)
Cl2 Zn1 Cl1 118.33(3)
C9 C8 C6 120.8(3)
C5 C4 C3 122.4(3)
C12 N2 C20 124.8(3)
C12 N2 Zn1 112.0(2)
C20 N2 Zn1 123.13(19)
C1 N1 C13 122.3(2)
C1 N1 Zn1 111.12(19)
C13 N1 Zn1 126.58(19)
C7 C6 C5 116.6(3)
C7 C6 C8 116.3(3)
C5 C6 C8 127.1(3)
C11 C10 C9 119.0(3)
C4 C5 C6 120.6(3)
C8 C9 C10 121.8(3)
C25 C20 C21 119.7(3)
C25 C20 N2 122.2(3)
C21 C20 N2 117.8(3)
N2 C12 C11 135.4(3)
N2 C12 C1 117.3(3)
C11 C12 C1 107.1(2)
C2 C3 C4 118.4(3)
N1 C1 C2 134.4(3)
N1 C1 C12 118.3(3)
C2 C1 C12 107.3(2)
C6 C7 C11 122.9(3)
C6 C7 C2 122.8(3)
C11 C7 C2 114.3(3)
C13 C18 C17 119.1(3)
C10 C11 C7 119.1(3)
C10 C11 C12 135.1(3)
C7 C11 C12 105.6(2)
C20 C25 C24 119.8(3)
C3 C2 C7 119.3(3)
C3 C2 C1 135.0(3)
C7 C2 C1 105.6(3)
C23 C24 C25 121.2(3)
C14 C13 C18 120.7(3)
C14 C13 N1 118.3(3)
C18 C13 N1 120.9(3)
C13 C14 C15 119.3(3)
C16 C15 C14 121.2(3)
C15 C16 C17 118.1(3)
C15 C16 C19 120.3(3)
C17 C16 C19 121.6(3)
C18 C17 C16 121.5(3)
C24 C23 C22 118.5(3)
C24 C23 C26 121.1(3)
C22 C23 C26 120.4(4)
C22 C21 C20 119.8(3)
C21 C22 C23 121.0(3)

loop_
_geom_bond_atom_site_label_1
_geom_bond_atom_site_label_2
_geom_bond_distance
Zn1 N2 2.079(2)
Zn1 N1 2.085(2)
Zn1 Cl2 2.1896(9)
Zn1 Cl1 2.2225(8)
C8 C9 1.375(5)
C8 C6 1.422(4)
C4 C5 1.375(5)
C4 C3 1.421(4)
N2 C12 1.282(4)
N2 C20 1.426(4)
N1 C1 1.284(4)
N1 C13 1.435(4)
C6 C7 1.407(4)
C6 C5 1.418(4)
C10 C11 1.371(4)
C10 C9 1.419(4)
C20 C25 1.378(4)
C20 C21 1.399(5)
C12 C11 1.475(4)
C12 C1 1.515(4)
C3 C2 1.377(4)
C1 C2 1.472(4)
C7 C11 1.419(4)
C7 C2 1.423(4)
C18 C13 1.384(4)
C18 C17 1.389(4)
C25 C24 1.396(5)
C24 C23 1.386(5)
C13 C14 1.383(4)
C14 C15 1.393(4)
C15 C16 1.389(5)
C16 C17 1.391(5)
C16 C19 1.516(5)
C23 C22 1.389(5)
C23 C26 1.511(5)
C21 C22 1.386(5)
